data_7103621
loop_
_publ_author_name
'Kownacki, Ireneusz'
'Marciniec, Bogdan'
'Kubicki, Maciej'

_publ_section_title
;
 Alkoxy/siloxy group exchange in the system
 vinyltrialkoxysilane--iridium(I) siloxide complex
;
_journal_coden_ASTM CHCOFS
_journal_issue 1
_journal_name_full
;
 Chemical Communications (Cambridge, United Kingdom)
;
_journal_page_first 76
_journal_page_last 77
_journal_paper_doi 10.1039/b208603b
_journal_year 2003
_chemical_formula_sum 'C20 H34 Ir2 O2'
_chemical_formula_weight 690.87
_chemical_name_systematic
;
 bis-(1,5-cyclooctadiene)-di-\m-(ethoxy)diirydium (I)
;
_space_group_IT_number 13
_symmetry_cell_setting monoclinic
_symmetry_space_group_name_Hall '-P 2yac'
_symmetry_space_group_name_H-M 'P 1 2/n 1'
_atom_sites_solution_hydrogens geom
_atom_sites_solution_primary direct
_atom_sites_solution_secondary difmap
_audit_creation_method SHELXL-97
_cell_angle_alpha 90.00
_cell_angle_beta 93.558(6)
_cell_angle_gamma 90.00
_cell_formula_units_Z 2
_cell_length_a 12.5233(9)
_cell_length_b 6.4252(4)
_cell_length_c 12.5949(9)
_cell_measurement_reflns_used 650
_cell_measurement_theta_max 17
_cell_measurement_theta_min 4
_cell_volume 1011.49(12)
_computing_cell_refinement 'CrysAlisCCD (Oxford Diffraction, 2000)'
_computing_data_collection 'CrysAlisCCD (Oxford Diffraction, 2001)'
_computing_data_reduction 'CrysAlisRed (Oxford Diffraction, 2000)'
_computing_structure_refinement
;
SHELXL-97 (Program for the Refinement of Crystal Structures. 
University of G\"ottingen, Germany (1997))
;
_computing_structure_solution
;
SHELXS-97 (G.M. Sheldrick, Acta Cryst A46 (1990), 467)
;
_diffrn_ambient_temperature 293(2)
_diffrn_measured_fraction_theta_full 0.985
_diffrn_measured_fraction_theta_max 0.985
_diffrn_measurement_device_type
;
four-circle diffractometer  with CCD detector
;
_diffrn_measurement_method \w-scan
_diffrn_radiation_monochromator graphite
_diffrn_radiation_type MoK\a
_diffrn_radiation_wavelength 0.71073
_diffrn_reflns_av_R_equivalents 0.080
_diffrn_reflns_limit_h_max 14
_diffrn_reflns_limit_h_min -14
_diffrn_reflns_limit_k_max 7
_diffrn_reflns_limit_k_min -7
_diffrn_reflns_limit_l_max 14
_diffrn_reflns_limit_l_min -14
_diffrn_reflns_number 7276
_diffrn_reflns_theta_full 25.00
_diffrn_reflns_theta_max 25.00
_exptl_absorpt_coefficient_mu 13.152
_exptl_absorpt_correction_T_max 0.20
_exptl_absorpt_correction_T_min 0.14
_exptl_absorpt_correction_type psi-scan
_exptl_crystal_colour colourless
_exptl_crystal_density_diffrn 2.268
_exptl_crystal_description block
_exptl_crystal_F_000 648
_exptl_crystal_size_max 0.3
_exptl_crystal_size_mid 0.2
_exptl_crystal_size_min 0.2
_refine_diff_density_max 3.716
_refine_diff_density_min -2.199
_refine_diff_density_rms 0.299
_refine_ls_extinction_method none
_refine_ls_goodness_of_fit_ref 1.132
_refine_ls_hydrogen_treatment riding
_refine_ls_matrix_type full
_refine_ls_number_parameters 109
_refine_ls_number_reflns 1758
_refine_ls_number_restraints 24
_refine_ls_restrained_S_all 1.131
_refine_ls_R_factor_all 0.0580
_refine_ls_R_factor_gt 0.0555
_refine_ls_shift/su_max 0.000
_refine_ls_shift/su_mean 0.000
_refine_ls_structure_factor_coef Fsqd
_refine_ls_weighting_details 'calc w==1/[\s^2^(Fo^2^)+(0.0300P)^2^+30.0000P] where P==(Fo^2^+2Fc^2^)/3'
_refine_ls_weighting_scheme calc
_refine_ls_wR_factor_gt 0.1303
_refine_ls_wR_factor_ref 0.1319
_reflns_number_total 1758
_cod_data_source_file b208603b.txt
_cod_data_source_block 1
_cod_original_sg_symbol_H-M P2/n
_cod_database_code 7103621

loop_
_symmetry_equiv_pos_as_xyz
'x, y, z'
'-x+1/2, y, -z+1/2'
'-x, -y, -z'
'x-1/2, -y, z-1/2'

loop_
_atom_site_label
_atom_site_type_symbol
_atom_site_fract_x
_atom_site_fract_y
_atom_site_fract_z
_atom_site_U_iso_or_equiv
_atom_site_adp_type
_atom_site_occupancy
_atom_site_symmetry_multiplicity
_atom_site_calc_flag
_atom_site_refinement_flags
_atom_site_disorder_assembly
_atom_site_disorder_group
Ir1 Ir 0.25515(4) 0.88456(8) 0.13547(4) 0.0324(2) Uani 1 1 d . . .
O1 O 0.1491(7) 0.7615(15) 0.2390(8) 0.036(2) Uani 1 1 d . . .
C11 C 0.0338(12) 0.761(3) 0.2250(16) 0.054(4) Uani 1 1 d . . .
H11A H 0.0117 0.8071 0.1537 0.064 Uiso 1 1 d R . .
H11B H 0.0042 0.8559 0.2752 0.064 Uiso 1 1 d R . .
C12 C -0.008(2) 0.550(4) 0.244(2) 0.086(7) Uani 1 1 d U . .
H12A H -0.0846 0.5506 0.2337 0.104 Uiso 1 1 d R . .
H12B H 0.0121 0.5060 0.3156 0.104 Uiso 1 1 d R . .
H12C H 0.0215 0.4559 0.1947 0.104 Uiso 1 1 d R . .
C1 C 0.3659(13) 1.091(2) 0.0783(15) 0.051(4) Uani 1 1 d . . .
H1 H 0.3921 1.0967 0.1490 0.061 Uiso 1 1 d R . .
C2 C 0.3721(13) 0.906(3) 0.0234(13) 0.046(4) Uani 1 1 d . . .
H2 H 0.4074 0.7961 0.0582 0.055 Uiso 1 1 d R . .
C3 C 0.3266(19) 0.871(4) -0.0874(19) 0.081(6) Uani 1 1 d U . .
H3A H 0.3584 0.9711 -0.1337 0.098 Uiso 1 1 d R . .
H3B H 0.3478 0.7335 -0.1099 0.098 Uiso 1 1 d R . .
C4 C 0.2144(17) 0.885(4) -0.1040(13) 0.068(6) Uani 1 1 d . . .
H4A H 0.1886 0.7635 -0.1434 0.081 Uiso 1 1 d R . .
H4B H 0.1978 1.0059 -0.1481 0.081 Uiso 1 1 d R . .
C5 C 0.1507(11) 0.906(3) 0.0000(12) 0.046(4) Uani 1 1 d . . .
H5 H 0.1147 0.7900 0.0240 0.055 Uiso 1 1 d R . .
C6 C 0.1477(14) 1.091(3) 0.0553(16) 0.056(4) Uani 1 1 d . . .
H6 H 0.1081 1.0924 0.1153 0.067 Uiso 1 1 d R . .
C7 C 0.2011(17) 1.291(4) 0.028(2) 0.077(6) Uani 1 1 d U . .
H7A H 0.1721 1.3331 -0.0414 0.093 Uiso 1 1 d R . .
H7B H 0.1816 1.3969 0.0784 0.093 Uiso 1 1 d R . .
C8 C 0.3174(16) 1.289(3) 0.0263(19) 0.069(5) Uani 1 1 d U . .
H8A H 0.3461 1.4106 0.0639 0.083 Uiso 1 1 d R . .
H8B H 0.3373 1.2978 -0.0468 0.083 Uiso 1 1 d R . .

loop_
_atom_site_aniso_label
_atom_site_aniso_U_11
_atom_site_aniso_U_22
_atom_site_aniso_U_33
_atom_site_aniso_U_23
_atom_site_aniso_U_13
_atom_site_aniso_U_12
Ir1 0.0282(3) 0.0321(3) 0.0363(4) -0.0011(2) -0.0019(2) -0.0007(2)
O1 0.031(5) 0.041(5) 0.035(5) 0.003(4) -0.007(4) 0.002(4)
C11 0.028(7) 0.062(10) 0.070(12) -0.003(9) -0.005(8) -0.005(7)
C12 0.078(10) 0.081(9) 0.099(10) 0.004(8) 0.000(8) -0.015(8)
C1 0.039(8) 0.046(9) 0.066(11) 0.012(8) -0.004(8) -0.002(7)
C2 0.042(8) 0.054(9) 0.044(9) 0.009(7) 0.011(7) 0.005(7)
C3 0.077(9) 0.091(10) 0.077(9) 0.004(8) 0.008(8) 0.007(8)
C4 0.084(14) 0.096(15) 0.024(8) -0.016(9) 0.005(8) -0.009(12)
C5 0.021(6) 0.078(11) 0.039(8) 0.006(8) 0.002(6) 0.002(7)
C6 0.049(10) 0.052(10) 0.065(12) 0.011(9) -0.008(8) 0.009(8)
C7 0.072(9) 0.069(9) 0.092(10) 0.029(8) 0.007(8) -0.001(7)
C8 0.064(8) 0.062(8) 0.082(9) 0.013(7) 0.004(7) 0.005(7)

loop_
_geom_angle_atom_site_label_1
_geom_angle_atom_site_label_2
_geom_angle_atom_site_label_3
_geom_angle
_geom_angle_site_symmetry_1
_geom_angle_site_symmetry_3
_geom_angle_publ_flag
O1 Ir1 O1 74.9(4) . 2 ?
O1 Ir1 Ir1 45.9(3) . 2 ?
O1 Ir1 Ir1 45.7(3) 2 2 ?
C11 O1 Ir1 126.8(10) . . ?
C11 O1 Ir1 128.3(10) . 2 ?
Ir1 O1 Ir1 88.4(4) . 2 ?
O1 C11 C12 110.2(16) . . ?
C2 C1 C8 122.1(17) . . ?
C1 C2 C3 124.8(17) . . ?
C4 C3 C2 116.6(18) . . ?
C3 C4 C5 115.6(15) . . ?
C6 C5 C4 121.5(16) . . ?
C5 C6 C7 126.8(19) . . ?
C8 C7 C6 117.4(17) . . ?
C7 C8 C1 111.4(16) . . ?

loop_
_geom_bond_atom_site_label_1
_geom_bond_atom_site_label_2
_geom_bond_distance
_geom_bond_site_symmetry_2
_geom_bond_publ_flag
Ir1 O1 2.075(10) . ?
Ir1 O1 2.080(9) 2 ?
Ir1 Ir1 2.8958(11) 2 ?
O1 C11 1.444(17) . ?
O1 Ir1 2.080(9) 2 ?
C11 C12 1.48(3) . ?
C1 C2 1.37(2) . ?
C1 C8 1.54(2) . ?
C2 C3 1.49(3) . ?
C3 C4 1.41(3) . ?
C4 C5 1.58(2) . ?
C5 C6 1.38(2) . ?
C6 C7 1.50(3) . ?
C7 C8 1.46(3) . ?

loop_
_geom_torsion_atom_site_label_1
_geom_torsion_atom_site_label_2
_geom_torsion_atom_site_label_3
_geom_torsion_atom_site_label_4
_geom_torsion
_geom_torsion_site_symmetry_1
_geom_torsion_site_symmetry_2
_geom_torsion_site_symmetry_3
_geom_torsion_site_symmetry_4
_geom_torsion_publ_flag
O1 Ir1 O1 C11 -179.3(11) 2 . . . ?
Ir1 Ir1 O1 C11 138.8(13) 2 . . . ?
O1 Ir1 O1 Ir1 41.9(4) 2 . . 2 ?
Ir1 O1 C11 C12 131.0(15) . . . . ?
Ir1 O1 C11 C12 -106.0(17) 2 . . . ?
C8 C1 C2 C3 -5(3) . . . . ?
C1 C2 C3 C4 -64(3) . . . . ?
C2 C3 C4 C5 -8(3) . . . . ?
C3 C4 C5 C6 76(2) . . . . ?
C4 C5 C6 C7 0(3) . . . . ?
C5 C6 C7 C8 -61(3) . . . . ?
C6 C7 C8 C1 -13(3) . . . . ?
C2 C1 C8 C7 83(2) . . . . ?
